data_1520281
loop_
_publ_author_name
'Callear, Samantha K.'
'Hursthouse, Michael B.'

_publ_section_title
;
 oxalic acid+morpholine
;
_journal_name_full 'Crystal Structure Report Archive'
_journal_page_first 440
_journal_year 2008
_chemical_formula_sum 'C10 H20 N2 O6'
_chemical_formula_weight 264.28
_chemical_name_systematic
;
Oxalic acid & morpholine
;
_space_group_IT_number 14
_symmetry_cell_setting monoclinic
_symmetry_space_group_name_Hall '-P 2ybc'
_symmetry_space_group_name_H-M 'P 1 21/c 1'
_atom_sites_solution_hydrogens geom
_atom_sites_solution_primary direct
_atom_sites_solution_secondary difmap
_cell_angle_alpha 90.00
_cell_angle_beta 102.698(3)
_cell_angle_gamma 90.00
_cell_formula_units_Z 2
_cell_length_a 9.6872(5)
_cell_length_b 6.5461(3)
_cell_length_c 10.8209(5)
_cell_measurement_reflns_used 1052
_cell_measurement_temperature 120(2)
_cell_measurement_theta_max 23.26
_cell_measurement_theta_min 1.00
_cell_volume 669.41(6)
_computing_cell_refinement 'DENZO (Otwinowski & Minor, 1997) & COLLECT (Hooft, R.W.W., 1998)'
_computing_data_collection 'COLLECT (Hooft, R.W.W., 1998)'
_computing_data_reduction 'DENZO (Otwinowski & Minor, 1997) & COLLECT (Hooft, R.W.W., 1998)'
_computing_structure_refinement 'SHELXL-97 (Sheldrick, 1997)'
_diffrn_ambient_temperature 120(2)
_diffrn_detector_area_resol_mean 9.091
_diffrn_measured_fraction_theta_full 0.993
_diffrn_measured_fraction_theta_max 0.993
_diffrn_measurement_device_type 'Bruker-Nonius 95mm CCD camera on \k-goniostat'
_diffrn_measurement_method '\f & \w scans'
_diffrn_radiation_monochromator graphite
_diffrn_radiation_source 'Bruker-Nonius FR591 rotating anode'
_diffrn_radiation_type MoK\a
_diffrn_radiation_wavelength 0.71073
_diffrn_reflns_av_R_equivalents 0.0315
_diffrn_reflns_av_sigmaI/netI 0.0189
_diffrn_reflns_limit_h_max 10
_diffrn_reflns_limit_h_min -10
_diffrn_reflns_limit_k_max 7
_diffrn_reflns_limit_k_min -7
_diffrn_reflns_limit_l_max 12
_diffrn_reflns_limit_l_min -12
_diffrn_reflns_number 6699
_diffrn_reflns_theta_full 23.31
_diffrn_reflns_theta_max 23.31
_diffrn_reflns_theta_min 3.66
_exptl_absorpt_coefficient_mu 0.108
_exptl_absorpt_correction_T_max 0.9893
_exptl_absorpt_correction_T_min 0.9745
_exptl_absorpt_correction_type multi-scan
_exptl_absorpt_process_details 'SADABS V2.10 (Sheldrick, G.M., 2003)'
_exptl_crystal_colour colourless
_exptl_crystal_density_diffrn 1.311
_exptl_crystal_density_method 'not measured'
_exptl_crystal_description block
_exptl_crystal_F_000 284
_exptl_crystal_size_max 0.24
_exptl_crystal_size_mid 0.18
_exptl_crystal_size_min 0.10
_refine_diff_density_max 0.118
_refine_diff_density_min -0.146
_refine_diff_density_rms 0.031
_refine_ls_extinction_coef 0.042(8)
_refine_ls_extinction_expression Fc^*^=kFc[1+0.001xFc^2^\l^3^/sin(2\q)]^-1/4^
_refine_ls_extinction_method SHELXL
_refine_ls_goodness_of_fit_ref 1.094
_refine_ls_hydrogen_treatment constr
_refine_ls_matrix_type full
_refine_ls_number_parameters 85
_refine_ls_number_reflns 954
_refine_ls_number_restraints 0
_refine_ls_restrained_S_all 1.094
_refine_ls_R_factor_all 0.0332
_refine_ls_R_factor_gt 0.0280
_refine_ls_shift/su_max 0.001
_refine_ls_shift/su_mean 0.000
_refine_ls_structure_factor_coef Fsqd
_refine_ls_weighting_details 'calc w=1/[\s^2^(Fo^2^)+(0.0313P)^2^+0.1938P] where P=(Fo^2^+2Fc^2^)/3'
_refine_ls_weighting_scheme calc
_refine_ls_wR_factor_gt 0.0683
_refine_ls_wR_factor_ref 0.0714
_reflns_number_gt 840
_reflns_number_total 954
_reflns_threshold_expression >2sigma(I)
_cod_data_source_file eCrystal-440.cif
_cod_data_source_block 06skc0036p21c
_cod_depositor_comments
;
Citation :
Callear, Samantha K and Hursthouse, Michael B. (2008) 
University of Southampton, Crystal Structure Report Archive. 
(doi:10.5258/ecrystals/440)

More at:
http://ecrystals.chem.soton.ac.uk/440/

The following automatic conversions were performed:

'_symmetry_cell_setting' value 'Monoclinic' changed to 'monoclinic'
according to the built-in table from CIF Core dictionary named
'cif_core.dic' version 2.4.1 from 2010-06-29.

Automatic conversion script
Id: cif_fix_values 3392 2015-05-12 13:50:21Z andrius 
;
_cod_original_sg_symbol_H-M P21/c
_cod_database_code 1520281

loop_
_symmetry_equiv_pos_as_xyz
'x, y, z'
'-x, y+1/2, -z+1/2'
'-x, -y, -z'
'x, -y-1/2, z-1/2'

loop_
_atom_site_label
_atom_site_type_symbol
_atom_site_fract_x
_atom_site_fract_y
_atom_site_fract_z
_atom_site_U_iso_or_equiv
_atom_site_adp_type
_atom_site_occupancy
_atom_site_symmetry_multiplicity
_atom_site_calc_flag
_atom_site_refinement_flags
_atom_site_disorder_assembly
_atom_site_disorder_group
C1 C 0.95186(14) 0.0810(2) 1.02162(12) 0.0219(3) Uani 1 1 d . . .
O1A O 0.84758(10) 0.14508(15) 0.94331(9) 0.0304(3) Uani 1 1 d . . .
O1B O 0.98788(10) 0.13562(15) 1.13614(9) 0.0320(3) Uani 1 1 d . . .
C23 C 1.28613(15) 0.2686(2) 1.37053(15) 0.0314(4) Uani 1 1 d . . .
H23A H 1.2524 0.3158 1.2821 0.038 Uiso 1 1 calc R . .
H23B H 1.2869 0.3876 1.4272 0.038 Uiso 1 1 calc R . .
C22 C 1.18609(15) 0.1087(2) 1.40030(13) 0.0281(4) Uani 1 1 d . . .
H22A H 1.2148 0.0690 1.4906 0.034 Uiso 1 1 calc R . .
H22B H 1.0889 0.1648 1.3849 0.034 Uiso 1 1 calc R . .
C26 C 1.33519(13) -0.1508(2) 1.33220(13) 0.0263(4) Uani 1 1 d . . .
H26A H 1.3359 -0.2645 1.2720 0.032 Uiso 1 1 calc R . .
H26B H 1.3707 -0.2034 1.4192 0.032 Uiso 1 1 calc R . .
C25 C 1.42935(14) 0.0195(2) 1.30575(14) 0.0311(4) Uani 1 1 d . . .
H25A H 1.5277 -0.0314 1.3180 0.037 Uiso 1 1 calc R . .
H25B H 1.3980 0.0631 1.2164 0.037 Uiso 1 1 calc R . .
N21 N 1.18913(11) -0.07259(17) 1.31869(10) 0.0219(3) Uani 1 1 d . . .
H21B H 1.1330 -0.1737 1.3405 0.037(4) Uiso 1 1 calc R . .
H21A H 1.1529 -0.0379 1.2355 0.045(5) Uiso 1 1 calc R . .
O24 O 1.42656(9) 0.19009(15) 1.38631(9) 0.0328(3) Uani 1 1 d . . .

loop_
_atom_site_aniso_label
_atom_site_aniso_U_11
_atom_site_aniso_U_22
_atom_site_aniso_U_33
_atom_site_aniso_U_23
_atom_site_aniso_U_13
_atom_site_aniso_U_12
C1 0.0226(7) 0.0233(7) 0.0204(8) 0.0019(6) 0.0062(6) -0.0016(6)
O1A 0.0273(6) 0.0395(6) 0.0232(6) -0.0005(4) 0.0029(4) 0.0110(5)
O1B 0.0354(6) 0.0364(6) 0.0219(6) -0.0045(4) 0.0014(4) 0.0131(5)
C23 0.0294(8) 0.0233(8) 0.0391(9) -0.0019(7) 0.0027(7) 0.0013(6)
C22 0.0272(8) 0.0285(8) 0.0284(8) -0.0041(6) 0.0055(6) 0.0011(6)
C26 0.0238(8) 0.0247(8) 0.0292(8) -0.0011(6) 0.0034(6) 0.0028(6)
C25 0.0249(8) 0.0308(8) 0.0385(9) -0.0017(7) 0.0089(6) -0.0018(6)
N21 0.0219(6) 0.0232(6) 0.0199(6) 0.0016(5) 0.0033(5) -0.0029(5)
O24 0.0253(6) 0.0281(6) 0.0422(6) -0.0025(5) 0.0016(5) -0.0042(4)

loop_
_atom_type_symbol
_atom_type_description
_atom_type_scat_dispersion_real
_atom_type_scat_dispersion_imag
_atom_type_scat_source
C C 0.0033 0.0016 'International Tables Vol C Tables 4.2.6.8 and 6.1.1.4'
H H 0.0000 0.0000 'International Tables Vol C Tables 4.2.6.8 and 6.1.1.4'
N N 0.0061 0.0033 'International Tables Vol C Tables 4.2.6.8 and 6.1.1.4'
O O 0.0106 0.0060 'International Tables Vol C Tables 4.2.6.8 and 6.1.1.4'

loop_
_geom_angle_atom_site_label_1
_geom_angle_atom_site_label_2
_geom_angle_atom_site_label_3
_geom_angle
_geom_angle_site_symmetry_1
_geom_angle_site_symmetry_3
O1A C1 O1B 125.63(12) . .
O1A C1 C1 118.60(14) . 3_757
O1B C1 C1 115.77(14) . 3_757
O24 C23 C22 111.38(11) . .
O24 C23 H23A 109.4 . .
C22 C23 H23A 109.4 . .
O24 C23 H23B 109.4 . .
C22 C23 H23B 109.4 . .
H23A C23 H23B 108.0 . .
N21 C22 C23 109.28(11) . .
N21 C22 H22A 109.8 . .
C23 C22 H22A 109.8 . .
N21 C22 H22B 109.8 . .
C23 C22 H22B 109.8 . .
H22A C22 H22B 108.3 . .
N21 C26 C25 109.29(11) . .
N21 C26 H26A 109.8 . .
C25 C26 H26A 109.8 . .
N21 C26 H26B 109.8 . .
C25 C26 H26B 109.8 . .
H26A C26 H26B 108.3 . .
O24 C25 C26 111.78(11) . .
O24 C25 H25A 109.3 . .
C26 C25 H25A 109.3 . .
O24 C25 H25B 109.3 . .
C26 C25 H25B 109.3 . .
H25A C25 H25B 107.9 . .
C26 N21 C22 111.18(10) . .
C26 N21 H21B 109.4 . .
C22 N21 H21B 109.4 . .
C26 N21 H21A 109.4 . .
C22 N21 H21A 109.4 . .
H21B N21 H21A 108.0 . .
C25 O24 C23 110.82(10) . .

loop_
_geom_bond_atom_site_label_1
_geom_bond_atom_site_label_2
_geom_bond_distance
_geom_bond_site_symmetry_2
C1 O1A 1.2402(16) .
C1 O1B 1.2630(16) .
C1 C1 1.551(3) 3_757
C23 O24 1.4289(17) .
C23 C22 1.508(2) .
C23 H23A 0.9900 .
C23 H23B 0.9900 .
C22 N21 1.4836(17) .
C22 H22A 0.9900 .
C22 H22B 0.9900 .
C26 N21 1.4814(16) .
C26 C25 1.507(2) .
C26 H26A 0.9900 .
C26 H26B 0.9900 .
C25 O24 1.4205(17) .
C25 H25A 0.9900 .
C25 H25B 0.9900 .
N21 H21B 0.9200 .
N21 H21A 0.9200 .

loop_
_geom_hbond_atom_site_label_D
_geom_hbond_atom_site_label_H
_geom_hbond_atom_site_label_A
_geom_hbond_distance_DH
_geom_hbond_distance_HA
_geom_hbond_distance_DA
_geom_hbond_angle_DHA
_geom_hbond_site_symmetry_A
N21 H21A O1B 0.92 2.06 2.8049(14) 137.0 .
N21 H21B O1B 0.92 1.77 2.6825(14) 173.0 2_747
N21 H21B O1A 0.92 2.59 3.2523(14) 129.1 2_747
N21 H21A O1A 0.92 2.06 2.8188(14) 139.3 3_757
